data_4022499
loop_
_publ_author_name
'Alexander A. Tishkov'
'Alexey V. Lesiv'
'Yulya A. Khomutova'
'Yury A. Strelenko'
'Ivan D. Nesterov'
'Michael Yu. Antipin'
'Sema L. Ioffe'
'Scott E. Denmark'

_publ_section_title
;
 2-Silyloxy-1,2-oxazines, a New Type of Acetals of
 Conjugated Nitroso Alkenes
;
_journal_name_full 'Journal of Organic Chemistry'
_journal_page_first 9477
_journal_page_last 9480
_journal_paper_doi 10.1021/jo034669a
_journal_volume 68
_journal_year 2003
_chemical_formula_sum 'C17 H27 N O4 Si'
_chemical_formula_weight 337.49
_chemical_name_systematic
; 
 ? 
;
_space_group_IT_number 14
_symmetry_cell_setting monoclinic
_symmetry_space_group_name_Hall '-P 2yn'
_symmetry_space_group_name_H-M 'P 1 21/n 1'
_atom_sites_solution_hydrogens geom
_atom_sites_solution_primary direct
_atom_sites_solution_secondary difmap
_audit_creation_method SHELXL-97
_cell_angle_alpha 90.00
_cell_angle_beta 98.51(3)
_cell_angle_gamma 90.00
_cell_formula_units_Z 4
_cell_length_a 10.786(3)
_cell_length_b 12.596(4)
_cell_length_c 14.031(5)
_cell_measurement_reflns_used 24
_cell_measurement_temperature 163(2)
_cell_measurement_theta_max 14
_cell_measurement_theta_min 12
_cell_volume 1885.3(10)
_computing_cell_refinement 'Siemens P3/PC (Siemens, 1989)'
_computing_data_collection 'Siemens P3/PC (Siemens, 1989)'
_computing_data_reduction 'Siemens P3/PC (Siemens, 1989)'
_computing_molecular_graphics 'SHELXTL PLUS 5 (Sheldrick, 1998)'
_computing_publication_material 'SHELXTL PLUS 5 (Sheldrick, 1998)'
_computing_structure_refinement 'SHELXTL PLUS 5 (Sheldrick, 1998)'
_computing_structure_solution 'SHELXTL PLUS 5 (Sheldrick, 1998)'
_diffrn_ambient_temperature 163(2)
_diffrn_measured_fraction_theta_full 0.996
_diffrn_measured_fraction_theta_max 0.996
_diffrn_measurement_device_type 'Rebuild Syntex P2~1~/Siemens P3 four-circle diffractometer'
_diffrn_measurement_method '\q/2\q scans'
_diffrn_radiation_monochromator graphite
_diffrn_radiation_source 'fine-focus sealed tube'
_diffrn_radiation_type MoK\a
_diffrn_radiation_wavelength 0.71073
_diffrn_reflns_av_R_equivalents 0.0251
_diffrn_reflns_av_sigmaI/netI 0.0247
_diffrn_reflns_limit_h_max 12
_diffrn_reflns_limit_h_min 0
_diffrn_reflns_limit_k_max 15
_diffrn_reflns_limit_k_min 0
_diffrn_reflns_limit_l_max 16
_diffrn_reflns_limit_l_min -16
_diffrn_reflns_number 3510
_diffrn_reflns_theta_full 25.05
_diffrn_reflns_theta_max 25.05
_diffrn_reflns_theta_min 2.18
_diffrn_standards_decay_% 2
_diffrn_standards_interval_count 98
_diffrn_standards_number 2
_exptl_absorpt_coefficient_mu 0.133
_exptl_absorpt_correction_type none
_exptl_crystal_colour colorless
_exptl_crystal_density_diffrn 1.189
_exptl_crystal_density_method 'not measured'
_exptl_crystal_description prism
_exptl_crystal_F_000 668
_exptl_crystal_size_max 0.5
_exptl_crystal_size_mid 0.4
_exptl_crystal_size_min 0.3
_refine_diff_density_max 0.462
_refine_diff_density_min -0.288
_refine_diff_density_rms 0.045
_refine_ls_extinction_method none
_refine_ls_goodness_of_fit_ref 1.025
_refine_ls_hydrogen_treatment constr
_refine_ls_matrix_type full
_refine_ls_number_parameters 216
_refine_ls_number_reflns 3327
_refine_ls_number_restraints 0
_refine_ls_restrained_S_all 1.025
_refine_ls_R_factor_all 0.0567
_refine_ls_R_factor_gt 0.0435
_refine_ls_shift/su_max 0.001
_refine_ls_shift/su_mean 0.000
_refine_ls_structure_factor_coef Fsqd
_refine_ls_weighting_details 'calc w=1/[\s^2^(Fo^2^)+(0.0682P)^2^+1.0450P] where P=(Fo^2^+2Fc^2^)/3'
_refine_ls_weighting_scheme calc
_refine_ls_wR_factor_gt 0.1154
_refine_ls_wR_factor_ref 0.1217
_reflns_number_gt 2820
_reflns_number_total 3327
_reflns_threshold_expression I>2\s(I)
_cod_duplicate_entry 4022497
_cod_data_source_file jo034669asi20030519_115832_1.cif
_cod_data_source_block asena
_cod_depositor_comments
;
The following automatic conversions were performed:
'_symmetry_cell_setting' value 'Monoclinic' changed to 'monoclinic'
according to '/home/saulius/struct/CIF-dictionaries/cif_core.dic'
dictionary named 'cif_core.dic' version 2.4.1 from 2010-06-29.

Automatic conversion script
Id: cif_fix_enum 1527 2010-12-29 10:47:43Z saulius 
;
_cod_original_sg_symbol_H-M 'P 21/n'
_cod_database_code 4022499

loop_
_symmetry_equiv_pos_as_xyz
'x, y, z'
'-x+1/2, y+1/2, -z+1/2'
'-x, -y, -z'
'x-1/2, -y-1/2, z-1/2'

loop_
_atom_site_label
_atom_site_type_symbol
_atom_site_fract_x
_atom_site_fract_y
_atom_site_fract_z
_atom_site_U_iso_or_equiv
_atom_site_adp_type
_atom_site_occupancy
_atom_site_symmetry_multiplicity
_atom_site_calc_flag
_atom_site_refinement_flags
Si2 Si 0.22785(5) 0.84975(4) 0.80380(4) 0.02790(17) Uani 1 1 d .
O1 O 0.17536(12) 0.78352(10) 1.04085(9) 0.0265(3) Uani 1 1 d .
N2 N 0.22974(14) 0.73735(12) 0.95924(10) 0.0242(3) Uani 1 1 d .
C2A C 0.2992(2) 0.7514(2) 0.73062(17) 0.0466(6) Uani 1 1 d .
H1SA H 0.3668 0.7139 0.7715 0.070 Uiso 1 1 calc R
H1SB H 0.3333 0.7879 0.6785 0.070 Uiso 1 1 calc R
H1SC H 0.2352 0.7004 0.7030 0.070 Uiso 1 1 calc R
O2 O 0.15047(11) 0.78582(10) 0.88230(9) 0.0272(3) Uani 1 1 d .
C2B C 0.0993(2) 0.92449(18) 0.73176(16) 0.0409(5) Uani 1 1 d .
H2SA H 0.0647 0.9759 0.7732 0.061 Uiso 1 1 calc R
H2SB H 0.0333 0.8751 0.7044 0.061 Uiso 1 1 calc R
H2SC H 0.1318 0.9621 0.6795 0.061 Uiso 1 1 calc R
O3 O 0.36383(12) 0.76507(11) 1.14657(10) 0.0352(3) Uani 1 1 d .
C2C C 0.3508(2) 0.93754(18) 0.86602(16) 0.0417(5) Uani 1 1 d .
H3SA H 0.4168 0.8944 0.9030 0.063 Uiso 1 1 calc R
H3SB H 0.3142 0.9848 0.9098 0.063 Uiso 1 1 calc R
H3SC H 0.3868 0.9800 0.8183 0.063 Uiso 1 1 calc R
C3 C 0.20836(16) 0.62436(14) 0.95798(12) 0.0237(4) Uani 1 1 d .
O4 O 0.24781(14) 0.12380(11) 1.03038(12) 0.0429(4) Uani 1 1 d .
C4 C 0.27389(16) 0.57360(14) 1.04984(13) 0.0249(4) Uani 1 1 d .
H4A H 0.3647 0.5925 1.0558 0.030 Uiso 1 1 calc R
C5 C 0.22253(18) 0.62455(16) 1.13516(13) 0.0299(4) Uani 1 1 d .
H5A H 0.1333 0.6049 1.1330 0.036 Uiso 1 1 calc R
H5B H 0.2695 0.5974 1.1963 0.036 Uiso 1 1 calc R
C6 C 0.23447(18) 0.74439(15) 1.13208(13) 0.0285(4) Uani 1 1 d .
C7 C 0.14997(19) 0.57457(16) 0.88162(14) 0.0304(4) Uani 1 1 d .
H7A H 0.1436(19) 0.4997(19) 0.8806(16) 0.035(6) Uiso 1 1 d .
H7B H 0.1082(19) 0.6137(17) 0.8250(16) 0.031(5) Uiso 1 1 d .
C8 C 0.26512(17) 0.45369(15) 1.04869(13) 0.0260(4) Uani 1 1 d .
C9 C 0.15328(17) 0.40187(15) 1.05328(14) 0.0297(4) Uani 1 1 d .
H9A H 0.0811 0.4426 1.0604 0.036 Uiso 1 1 calc R
C10 C 0.14296(18) 0.29194(16) 1.04775(14) 0.0319(4) Uani 1 1 d .
H10A H 0.0650 0.2582 1.0511 0.038 Uiso 1 1 calc R
C11 C 0.24735(19) 0.23265(15) 1.03731(13) 0.0303(4) Uani 1 1 d .
C12 C 0.36092(19) 0.28227(16) 1.03368(14) 0.0323(4) Uani 1 1 d .
H12A H 0.4331 0.2413 1.0270 0.039 Uiso 1 1 calc R
C13 C 0.36930(17) 0.39163(15) 1.03981(13) 0.0288(4) Uani 1 1 d .
H13A H 0.4479 0.4250 1.0379 0.035 Uiso 1 1 calc R
C17 C 0.1646(2) 0.80124(18) 1.20311(15) 0.0414(5) Uani 1 1 d .
H17A H 0.1757 0.8781 1.1973 0.062 Uiso 1 1 calc R
H17B H 0.1978 0.7787 1.2688 0.062 Uiso 1 1 calc R
H17C H 0.0753 0.7838 1.1892 0.062 Uiso 1 1 calc R
C18 C 0.4006(2) 0.87319(19) 1.14417(18) 0.0476(6) Uani 1 1 d .
H18A H 0.4923 0.8779 1.1554 0.071 Uiso 1 1 calc R
H18B H 0.3662 0.9127 1.1944 0.071 Uiso 1 1 calc R
H18C H 0.3686 0.9035 1.0810 0.071 Uiso 1 1 calc R
C19 C 0.1303(2) 0.07181(18) 1.0277(2) 0.0518(6) Uani 1 1 d .
H19A H 0.1419 -0.0050 1.0225 0.078 Uiso 1 1 calc R
H19B H 0.0723 0.0970 0.9719 0.078 Uiso 1 1 calc R
H19C H 0.0957 0.0876 1.0869 0.078 Uiso 1 1 calc R

loop_
_atom_site_aniso_label
_atom_site_aniso_U_11
_atom_site_aniso_U_22
_atom_site_aniso_U_33
_atom_site_aniso_U_23
_atom_site_aniso_U_13
_atom_site_aniso_U_12
Si2 0.0286(3) 0.0296(3) 0.0251(3) 0.0055(2) 0.0027(2) -0.0032(2)
O1 0.0286(7) 0.0287(7) 0.0219(6) -0.0016(5) 0.0024(5) 0.0037(5)
N2 0.0269(8) 0.0256(8) 0.0202(7) 0.0015(6) 0.0035(6) 0.0004(6)
C2A 0.0534(14) 0.0498(14) 0.0406(12) 0.0014(11) 0.0203(10) -0.0001(11)
O2 0.0270(7) 0.0297(7) 0.0237(6) 0.0059(5) 0.0000(5) -0.0006(5)
C2B 0.0377(11) 0.0454(13) 0.0379(11) 0.0156(10) 0.0002(9) -0.0023(10)
O3 0.0299(7) 0.0331(8) 0.0390(8) -0.0029(6) -0.0067(6) -0.0039(6)
C2C 0.0403(12) 0.0431(13) 0.0401(12) 0.0078(10) 0.0003(9) -0.0134(10)
C3 0.0228(9) 0.0246(9) 0.0253(9) 0.0017(7) 0.0086(7) -0.0016(7)
O4 0.0413(8) 0.0251(7) 0.0613(10) -0.0017(7) 0.0043(7) -0.0016(6)
C4 0.0216(9) 0.0254(9) 0.0270(9) 0.0030(7) 0.0019(7) -0.0024(7)
C5 0.0335(10) 0.0327(11) 0.0233(9) 0.0021(8) 0.0031(7) -0.0018(8)
C6 0.0292(10) 0.0326(10) 0.0223(9) 0.0003(8) -0.0004(7) -0.0013(8)
C7 0.0365(11) 0.0280(11) 0.0267(10) -0.0001(8) 0.0052(8) -0.0030(8)
C8 0.0280(9) 0.0267(10) 0.0231(9) 0.0036(7) 0.0030(7) -0.0012(7)
C9 0.0253(9) 0.0265(10) 0.0374(11) 0.0037(8) 0.0052(8) 0.0002(8)
C10 0.0274(10) 0.0308(10) 0.0366(11) 0.0052(8) 0.0023(8) -0.0046(8)
C11 0.0376(11) 0.0240(10) 0.0280(10) 0.0019(8) 0.0012(8) -0.0013(8)
C12 0.0319(10) 0.0308(10) 0.0351(11) -0.0005(8) 0.0081(8) 0.0046(8)
C13 0.0254(9) 0.0316(10) 0.0298(10) 0.0026(8) 0.0060(8) -0.0021(8)
C17 0.0525(13) 0.0439(13) 0.0279(10) -0.0053(9) 0.0065(9) 0.0047(10)
C18 0.0440(13) 0.0411(13) 0.0534(14) -0.0045(11) -0.0064(10) -0.0142(10)
C19 0.0484(13) 0.0261(11) 0.0789(18) 0.0012(11) 0.0028(12) -0.0084(10)

loop_
_atom_type_symbol
_atom_type_description
_atom_type_scat_dispersion_real
_atom_type_scat_dispersion_imag
_atom_type_scat_source
C C 0.0033 0.0016 'International Tables Vol C Tables 4.2.6.8 and 6.1.1.4'
H H 0.0000 0.0000 'International Tables Vol C Tables 4.2.6.8 and 6.1.1.4'
N N 0.0061 0.0033 'International Tables Vol C Tables 4.2.6.8 and 6.1.1.4'
O O 0.0106 0.0060 'International Tables Vol C Tables 4.2.6.8 and 6.1.1.4'
Si Si 0.0817 0.0704 'International Tables Vol C Tables 4.2.6.8 and 6.1.1.4'

loop_
_geom_angle_atom_site_label_1
_geom_angle_atom_site_label_2
_geom_angle_atom_site_label_3
_geom_angle
O2 Si2 C2C 111.64(9)
O2 Si2 C2A 109.31(10)
C2C Si2 C2A 109.61(12)
O2 Si2 C2B 101.38(9)
C2C Si2 C2B 112.47(11)
C2A Si2 C2B 112.19(11)
C6 O1 N2 112.43(13)
O2 N2 C3 109.85(13)
O2 N2 O1 99.03(12)
C3 N2 O1 108.44(13)
N2 O2 Si2 113.85(10)
C6 O3 C18 116.71(16)
C7 C3 N2 122.41(17)
C7 C3 C4 126.63(17)
N2 C3 C4 110.62(14)
C11 O4 C19 116.65(16)
C8 C4 C3 113.03(15)
C8 C4 C5 113.39(15)
C3 C4 C5 108.09(15)
C6 C5 C4 110.65(15)
O3 C6 O1 111.55(15)
O3 C6 C17 113.39(16)
O1 C6 C17 103.10(15)
O3 C6 C5 105.51(15)
O1 C6 C5 109.88(15)
C17 C6 C5 113.52(17)
C9 C8 C13 117.49(18)
C9 C8 C4 121.65(17)
C13 C8 C4 120.82(16)
C8 C9 C10 122.09(18)
C11 C10 C9 119.09(18)
O4 C11 C10 124.07(18)
O4 C11 C12 115.83(17)
C10 C11 C12 120.10(18)
C13 C12 C11 119.88(18)
C12 C13 C8 121.33(17)

loop_
_geom_bond_atom_site_label_1
_geom_bond_atom_site_label_2
_geom_bond_distance
Si2 O2 1.6825(14)
Si2 C2C 1.844(2)
Si2 C2A 1.847(2)
Si2 C2B 1.848(2)
O1 C6 1.430(2)
O1 N2 1.4806(19)
N2 O2 1.4128(19)
N2 C3 1.442(2)
O3 C6 1.404(2)
O3 C18 1.420(3)
C3 C7 1.318(3)
C3 C4 1.517(2)
O4 C11 1.375(2)
O4 C19 1.422(3)
C4 C8 1.513(3)
C4 C5 1.532(3)
C5 C6 1.516(3)
C6 C17 1.515(3)
C8 C9 1.381(3)
C8 C13 1.389(3)
C9 C10 1.390(3)
C10 C11 1.377(3)
C11 C12 1.383(3)
C12 C13 1.382(3)

loop_
_geom_torsion_atom_site_label_1
_geom_torsion_atom_site_label_2
_geom_torsion_atom_site_label_3
_geom_torsion_atom_site_label_4
_geom_torsion
C6 O1 N2 O2 177.37(13)
C6 O1 N2 C3 62.82(17)
C3 N2 O2 Si2 -119.31(12)
O1 N2 O2 Si2 127.23(10)
C2C Si2 O2 N2 -48.50(14)
C2A Si2 O2 N2 72.93(14)
C2B Si2 O2 N2 -168.46(12)
O2 N2 C3 C7 16.9(2)
O1 N2 C3 C7 124.14(18)
O2 N2 C3 C4 -169.38(13)
O1 N2 C3 C4 -62.14(17)
C7 C3 C4 C8 -1.1(3)
N2 C3 C4 C8 -174.54(14)
C7 C3 C4 C5 -127.5(2)
N2 C3 C4 C5 59.11(18)
C8 C4 C5 C6 179.84(15)
C3 C4 C5 C6 -54.02(19)
C18 O3 C6 O1 59.0(2)
C18 O3 C6 C17 -56.9(2)
C18 O3 C6 C5 178.30(17)
N2 O1 C6 O3 58.11(18)
N2 O1 C6 C17 -179.87(14)
N2 O1 C6 C5 -58.54(18)
C4 C5 C6 O3 -65.78(18)
C4 C5 C6 O1 54.6(2)
C4 C5 C6 C17 169.45(16)
C3 C4 C8 C9 -70.1(2)
C5 C4 C8 C9 53.4(2)
C3 C4 C8 C13 107.82(19)
C5 C4 C8 C13 -128.71(18)
C13 C8 C9 C10 -1.0(3)
C4 C8 C9 C10 176.94(17)
C8 C9 C10 C11 0.0(3)
C19 O4 C11 C10 4.2(3)
C19 O4 C11 C12 -176.07(19)
C9 C10 C11 O4 -179.49(18)
C9 C10 C11 C12 0.8(3)
O4 C11 C12 C13 179.80(17)
C10 C11 C12 C13 -0.5(3)
C11 C12 C13 C8 -0.6(3)
C9 C8 C13 C12 1.4(3)
C4 C8 C13 C12 -176.62(17)

loop_
_cod_related_entry_id
_cod_related_entry_database
_cod_related_entry_code
1 ChemSpider 4421155
